data_7151548
loop_
_publ_author_name
'Volkova, Natalya N.'
'Tarasov, Evgeniy V.'
'Kodess, Mikhail I.'
'Meervelt, Luc Van'
'Dehaen, Wim'
'Bakulev, Vasiliy A.'

_publ_section_title
;
 Reaction of 5-halo-1,2,3-thiadiazoles with aliphatic diamines.
 Synthesis and intramolecular cyclization of
 bis(1,2,3-triazolyl-1,2,3-thiadiazolyl)sulfides
;
_journal_issue 22
_journal_name_full 'Organic &amp;  Biomolecular Chemistry'
_journal_page_first 4030
_journal_paper_doi 10.1039/b307693h
_journal_volume 1
_journal_year 2003
_chemical_formula_moiety 'C6 H6 N6 S'
_chemical_formula_sum 'C6 H6 N6 S'
_chemical_formula_weight 194.23
_chemical_name_systematic
;
?
;
_space_group_IT_number 14
_symmetry_cell_setting monoclinic
_symmetry_space_group_name_Hall '-P 2ybc'
_symmetry_space_group_name_H-M 'P 1 21/c 1'
_atom_sites_solution_hydrogens geom
_atom_sites_solution_primary direct
_atom_sites_solution_secondary difmap
_audit_creation_method SHELXL-97
_cell_angle_alpha 90.00
_cell_angle_beta 101.7440(10)
_cell_angle_gamma 90.00
_cell_formula_units_Z 4
_cell_length_a 13.4019(2)
_cell_length_b 8.13550(10)
_cell_length_c 7.84470(10)
_cell_measurement_temperature 299(2)
_cell_volume 837.41(2)
_computing_cell_refinement 'Bruker SAINT'
_computing_data_collection 'Bruker SMART'
_computing_data_reduction 'Bruker SAINT'
_computing_molecular_graphics PLUTON
_computing_publication_material PLATON
_computing_structure_refinement 'SHELXL-97 (Sheldrick, 1997)'
_computing_structure_solution 'SHELXS-97 (Sheldrick, 1990)'
_diffrn_ambient_temperature 299(2)
_diffrn_measured_fraction_theta_full 0.935
_diffrn_measured_fraction_theta_max 0.935
_diffrn_measurement_device_type 'SMART 6000'
_diffrn_measurement_method 'omega and phi scans'
_diffrn_radiation_monochromator 'crossed Gobel mirrors'
_diffrn_radiation_source 'fine-focus sealed tube'
_diffrn_radiation_type CuK\a
_diffrn_radiation_wavelength 1.54178
_diffrn_reflns_av_R_equivalents 0.0000
_diffrn_reflns_av_sigmaI/netI 0.0127
_diffrn_reflns_limit_h_max 16
_diffrn_reflns_limit_h_min -16
_diffrn_reflns_limit_k_max 9
_diffrn_reflns_limit_k_min 0
_diffrn_reflns_limit_l_max 9
_diffrn_reflns_limit_l_min 0
_diffrn_reflns_number 1513
_diffrn_reflns_theta_full 71.11
_diffrn_reflns_theta_max 71.11
_diffrn_reflns_theta_min 3.37
_exptl_absorpt_coefficient_mu 3.129
_exptl_absorpt_correction_T_max 0.625
_exptl_absorpt_correction_T_min 0.496
_exptl_absorpt_correction_type multi-scan
_exptl_crystal_colour transparent
_exptl_crystal_density_diffrn 1.541
_exptl_crystal_density_method 'not measured'
_exptl_crystal_description blocks
_exptl_crystal_F_000 400
_exptl_crystal_size_max 0.35
_exptl_crystal_size_mid 0.20
_exptl_crystal_size_min 0.15
_refine_diff_density_max 0.327
_refine_diff_density_min -0.219
_refine_diff_density_rms 0.051
_refine_ls_extinction_coef 0.033(3)
_refine_ls_extinction_expression Fc^*^=kFc[1+0.001xFc^2^\l^3^/sin(2\q)]^-1/4^
_refine_ls_extinction_method SHELXL
_refine_ls_goodness_of_fit_ref 1.001
_refine_ls_hydrogen_treatment mixed
_refine_ls_matrix_type full
_refine_ls_number_parameters 123
_refine_ls_number_reflns 1513
_refine_ls_number_restraints 0
_refine_ls_restrained_S_all 1.001
_refine_ls_R_factor_all 0.0448
_refine_ls_R_factor_gt 0.0437
_refine_ls_shift/su_max 0.000
_refine_ls_shift/su_mean 0.000
_refine_ls_structure_factor_coef Fsqd
_refine_ls_weighting_details 'calc w=1/[\s^2^(Fo^2^)+(0.1160P)^2^+0.1032P] where P=(Fo^2^+2Fc^2^)/3'
_refine_ls_weighting_scheme calc
_refine_ls_wR_factor_gt 0.1384
_refine_ls_wR_factor_ref 0.1405
_reflns_number_gt 1421
_reflns_number_total 1513
_reflns_threshold_expression >2sigma(I)
_cod_data_source_file b307693h.txt
_cod_data_source_block wim14
_cod_depositor_comments
;
The following automatic conversions were performed:
'_symmetry_cell_setting' value 'Monoclinic' changed to 'monoclinic'
according to '/home/saulius/struct/CIF-dictionaries/cif_core.dic'
dictionary named 'cif_core.dic' version 2.4.1 from 2010-06-29.

Automatic conversion script
Id: cif_fix_enum 1527 2010-12-29 10:47:43Z saulius 
;
_cod_original_cell_volume 837.412(19)
_cod_original_sg_symbol_H-M P2(1)/c
_cod_database_code 7151548

loop_
_symmetry_equiv_pos_as_xyz
'x, y, z'
'-x, y+1/2, -z+1/2'
'-x, -y, -z'
'x, -y-1/2, z-1/2'

loop_
_atom_site_label
_atom_site_type_symbol
_atom_site_fract_x
_atom_site_fract_y
_atom_site_fract_z
_atom_site_U_iso_or_equiv
_atom_site_adp_type
_atom_site_occupancy
_atom_site_symmetry_multiplicity
_atom_site_calc_flag
_atom_site_refinement_flags
_atom_site_disorder_assembly
_atom_site_disorder_group
S1 S 0.63893(3) 0.85464(7) 0.08435(6) 0.0596(3) Uani 1 1 d . . .
N6 N 0.73410(12) 1.10833(19) 0.2991(2) 0.0512(4) Uani 1 1 d . . .
N3 N 0.84402(12) 0.8193(2) 0.1691(2) 0.0543(5) Uani 1 1 d . . .
C2 C 0.75182(14) 0.7480(2) 0.1526(2) 0.0493(4) Uani 1 1 d . . .
C7 C 0.65239(13) 1.0122(2) 0.2397(2) 0.0507(5) Uani 1 1 d . . .
N12 N 0.61275(16) 1.2113(3) 0.4064(3) 0.0786(6) Uani 1 1 d . . .
N11 N 0.70974(15) 1.2277(2) 0.4027(3) 0.0688(5) Uani 1 1 d . . .
N10 N 0.91864(15) 0.7082(2) 0.2162(3) 0.0707(6) Uani 1 1 d . . .
C5 C 0.84273(15) 1.0988(3) 0.2903(3) 0.0590(5) Uani 1 1 d . . .
H5A H 0.8810(7) 1.0555(8) 0.402(2) 0.071 Uiso 1 1 calc R . .
H5B H 0.8678(5) 1.211(2) 0.2764(4) 0.071 Uiso 1 1 calc R . .
N9 N 0.87441(18) 0.5641(2) 0.2252(3) 0.0766(6) Uani 1 1 d . . .
C4 C 0.86496(15) 0.9936(3) 0.1458(3) 0.0581(5) Uani 1 1 d . . .
H4A H 0.8231(8) 1.0318(8) 0.034(2) 0.070 Uiso 1 1 calc R . .
H4B H 0.9375(13) 1.0067(4) 0.1393(3) 0.070 Uiso 1 1 calc R . .
C8 C 0.77223(19) 0.5851(3) 0.1866(3) 0.0650(6) Uani 1 1 d . . .
H8 H 0.7245(15) 0.504(3) 0.1837(3) 0.078 Uiso 1 1 calc R . .
C13 C 0.57582(17) 1.0796(3) 0.3097(3) 0.0679(6) Uani 1 1 d . . .
H13 H 0.504(2) 1.0379(14) 0.2917(7) 0.082 Uiso 1 1 calc R . .

loop_
_atom_site_aniso_label
_atom_site_aniso_U_11
_atom_site_aniso_U_22
_atom_site_aniso_U_33
_atom_site_aniso_U_23
_atom_site_aniso_U_13
_atom_site_aniso_U_12
S1 0.0421(4) 0.0683(4) 0.0646(4) -0.0111(2) 0.0019(2) 0.00004(18)
N6 0.0476(8) 0.0469(8) 0.0612(9) -0.0018(6) 0.0163(7) 0.0026(6)
N3 0.0440(9) 0.0536(9) 0.0668(10) -0.0032(7) 0.0147(7) 0.0053(7)
C2 0.0487(9) 0.0499(9) 0.0506(9) -0.0040(7) 0.0133(7) -0.0002(7)
C7 0.0423(9) 0.0557(10) 0.0546(10) 0.0027(7) 0.0112(7) 0.0054(7)
N12 0.0658(12) 0.0854(14) 0.0894(14) -0.0192(11) 0.0268(10) 0.0140(11)
N11 0.0682(11) 0.0607(10) 0.0805(12) -0.0164(9) 0.0224(9) 0.0047(9)
N10 0.0525(10) 0.0673(12) 0.0919(13) -0.0054(9) 0.0135(9) 0.0177(9)
C5 0.0459(10) 0.0580(11) 0.0756(13) -0.0049(9) 0.0180(9) -0.0071(8)
N9 0.0795(13) 0.0610(11) 0.0906(14) 0.0049(9) 0.0205(11) 0.0201(10)
C4 0.0481(10) 0.0605(11) 0.0693(12) 0.0030(9) 0.0207(9) -0.0027(8)
C8 0.0761(14) 0.0495(10) 0.0726(13) -0.0031(9) 0.0225(11) -0.0016(10)
C13 0.0478(10) 0.0829(15) 0.0763(14) -0.0037(11) 0.0202(9) 0.0113(10)

loop_
_atom_type_symbol
_atom_type_description
_atom_type_scat_dispersion_real
_atom_type_scat_dispersion_imag
_atom_type_scat_source
C C 0.0181 0.0091 'International Tables Vol C Tables 4.2.6.8 and 6.1.1.4'
H H 0.0000 0.0000 'International Tables Vol C Tables 4.2.6.8 and 6.1.1.4'
N N 0.0311 0.0180 'International Tables Vol C Tables 4.2.6.8 and 6.1.1.4'
S S 0.3331 0.5567 'International Tables Vol C Tables 4.2.6.8 and 6.1.1.4'

loop_
_geom_angle_atom_site_label_1
_geom_angle_atom_site_label_2
_geom_angle_atom_site_label_3
_geom_angle
_geom_angle_site_symmetry_1
_geom_angle_site_symmetry_3
_geom_angle_publ_flag
C2 S1 C7 101.04(8) . . ?
C7 N6 N11 110.29(16) . . ?
C7 N6 C5 133.91(17) . . ?
N11 N6 C5 115.38(17) . . ?
N10 N3 C2 110.68(17) . . ?
N10 N3 C4 122.38(16) . . ?
C2 N3 C4 126.91(17) . . ?
N3 C2 C8 104.80(18) . . ?
N3 C2 S1 122.69(15) . . ?
C8 C2 S1 132.30(17) . . ?
N6 C7 C13 104.49(19) . . ?
N6 C7 S1 128.73(14) . . ?
C13 C7 S1 126.23(17) . . ?
N11 N12 C13 108.67(18) . . ?
N12 N11 N6 107.59(18) . . ?
N9 N10 N3 107.15(18) . . ?
N6 C5 C4 114.58(17) . . ?
N6 C5 H5A 108.6 . . ?
C4 C5 H5A 108.6 . . ?
N6 C5 H5B 108.6 . . ?
C4 C5 H5B 108.6 . . ?
H5A C5 H5B 107.6 . . ?
N10 N9 C8 108.73(18) . . ?
N3 C4 C5 112.72(17) . . ?
N3 C4 H4A 109.0 . . ?
C5 C4 H4A 109.0 . . ?
N3 C4 H4B 109.0 . . ?
C5 C4 H4B 109.0 . . ?
H4A C4 H4B 107.8 . . ?
N9 C8 C2 108.6(2) . . ?
N9 C8 H8 125.7 . . ?
C2 C8 H8 125.7 . . ?
N12 C13 C7 108.9(2) . . ?
N12 C13 H13 125.5 . . ?
C7 C13 H13 125.5 . . ?

loop_
_geom_bond_atom_site_label_1
_geom_bond_atom_site_label_2
_geom_bond_distance
_geom_bond_site_symmetry_2
_geom_bond_publ_flag
S1 C2 1.7318(19) . ?
S1 C7 1.752(2) . ?
N6 C7 1.349(3) . ?
N6 N11 1.349(2) . ?
N6 C5 1.473(2) . ?
N3 N10 1.343(2) . ?
N3 C2 1.348(2) . ?
N3 C4 1.464(3) . ?
C2 C8 1.368(3) . ?
C7 C13 1.373(3) . ?
N12 N11 1.313(3) . ?
N12 C13 1.347(4) . ?
N10 N9 1.322(3) . ?
C5 C4 1.498(3) . ?
C5 H5A 0.9830 . ?
C5 H5B 0.9830 . ?
N9 C8 1.352(3) . ?
C4 H4A 0.9899 . ?
C4 H4B 0.9899 . ?
C8 H8 0.9179 . ?
C13 H13 0.9998 . ?

loop_
_cod_related_entry_id
_cod_related_entry_database
_cod_related_entry_code
1 ChemSpider 1232806
